data_4070624
loop_
_publ_author_name
'Chong, Daesung'
'Geiger, William E.'
'Davis, Nathan A.'
'Weisbrich, Anke'
'Shi, Yifan'
'Arif, Atta M.'
'Ernst, Richard D.'

_publ_section_title
;
 Synthetic, Structural, and Electrochemical Studies of Edge-Bridged Open
 Ferrocenes
;
_journal_issue 3
_journal_name_full Organometallics
_journal_page_first 430
_journal_paper_doi 10.1021/om700886k
_journal_volume 27
_journal_year 2008
_chemical_formula_sum 'C22 H38 Fe Si2'
_chemical_formula_weight 414.55
_chemical_name_systematic
; 
 ? 
;
_space_group_IT_number 14
_symmetry_cell_setting monoclinic
_symmetry_space_group_name_Hall '-P 2ybc'
_symmetry_space_group_name_H-M 'P 1 21/c 1'
_atom_sites_solution_hydrogens geom
_atom_sites_solution_primary direct
_atom_sites_solution_secondary difmap
_audit_creation_method SHELXL-97
_cell_angle_alpha 90.00
_cell_angle_beta 118.717(3)
_cell_angle_gamma 90.00
_cell_formula_units_Z 8
_cell_length_a 21.7527(12)
_cell_length_b 11.3266(7)
_cell_length_c 21.7446(11)
_cell_measurement_reflns_used 5635
_cell_measurement_temperature 150(1)
_cell_measurement_theta_max 27.485
_cell_measurement_theta_min 1.018
_cell_volume 4698.6(5)
_computing_cell_refinement DENZO-SMN
_computing_data_collection 'Nonius COLLECT'
_computing_data_reduction DENZO-SMN
_computing_molecular_graphics 'WinGX, Ortep3'
_computing_structure_refinement 'SHELXL-97 (Sheldrick, 1997)'
_computing_structure_solution SIR97
_diffrn_ambient_temperature 150(1)
_diffrn_measured_fraction_theta_full 0.956
_diffrn_measured_fraction_theta_max 0.932
_diffrn_measurement_device_type 'Nonius KappaCCD Diffractometer'
_diffrn_measurement_method 'Phi plus Omega scan'
_diffrn_radiation_monochromator graphite
_diffrn_radiation_source 'fine-focus sealed tube'
_diffrn_radiation_type MoK\a
_diffrn_radiation_wavelength 0.71073
_diffrn_reflns_av_R_equivalents 0.0242
_diffrn_reflns_av_sigmaI/netI 0.0664
_diffrn_reflns_limit_h_max 27
_diffrn_reflns_limit_h_min -21
_diffrn_reflns_limit_k_max 14
_diffrn_reflns_limit_k_min -9
_diffrn_reflns_limit_l_max 28
_diffrn_reflns_limit_l_min -28
_diffrn_reflns_number 13226
_diffrn_reflns_theta_full 25.00
_diffrn_reflns_theta_max 27.45
_diffrn_reflns_theta_min 1.07
_exptl_absorpt_coefficient_mu 0.747
_exptl_absorpt_correction_T_max 0.9427
_exptl_absorpt_correction_T_min 0.8181
_exptl_absorpt_correction_type multi-scan
_exptl_absorpt_process_details 'DENZO-SMN (Otwinowski & Minor, 1997)'
_exptl_crystal_colour red
_exptl_crystal_density_diffrn 1.172
_exptl_crystal_density_method 'not measured'
_exptl_crystal_description plate
_exptl_crystal_F_000 1792
_exptl_crystal_size_max 0.28
_exptl_crystal_size_mid 0.28
_exptl_crystal_size_min 0.08
_refine_diff_density_max 0.412
_refine_diff_density_min -0.325
_refine_diff_density_rms 0.070
_refine_ls_extinction_method none
_refine_ls_goodness_of_fit_ref 1.030
_refine_ls_hydrogen_treatment mixed
_refine_ls_matrix_type full
_refine_ls_number_parameters 472
_refine_ls_number_reflns 10168
_refine_ls_number_restraints 0
_refine_ls_restrained_S_all 1.030
_refine_ls_R_factor_all 0.1023
_refine_ls_R_factor_gt 0.0468
_refine_ls_shift/su_max 0.002
_refine_ls_shift/su_mean 0.000
_refine_ls_structure_factor_coef Fsqd
_refine_ls_weighting_details 'calc w=1/[\s^2^(Fo^2^)+(0.0312P)^2^+4.0655P] where P=(Fo^2^+2Fc^2^)/3'
_refine_ls_weighting_scheme calc
_refine_ls_wR_factor_gt 0.0897
_refine_ls_wR_factor_ref 0.1117
_reflns_number_gt 5798
_reflns_number_total 10168
_reflns_threshold_expression >2sigma(I)
_cod_data_source_file om700886k-file003.cif
_cod_data_source_block rde100
_cod_depositor_comments
;
The following automatic conversions were performed:

'_exptl_absorpt_correction_type' value 'Multi-scan' changed to
'multi-scan' according to
/home/saulius/struct/CIF-dictionaries/cif_core.dic dictionary named
'cif_core.dic' version 2.4.1 from 2010-06-29.

Automatic conversion script
Id: cif_fix_values 1715 2011-07-08 13:25:40Z adriana 
;
_cod_original_sg_symbol_H-M P21/c
_cod_database_code 4070624

loop_
_symmetry_equiv_pos_as_xyz
'x, y, z'
'-x, y+1/2, -z+1/2'
'-x, -y, -z'
'x, -y-1/2, z-1/2'

loop_
_atom_site_label
_atom_site_type_symbol
_atom_site_fract_x
_atom_site_fract_y
_atom_site_fract_z
_atom_site_U_iso_or_equiv
_atom_site_adp_type
_atom_site_occupancy
_atom_site_symmetry_multiplicity
_atom_site_calc_flag
_atom_site_refinement_flags
Fe1 Fe 0.37663(6) 0.92989(8) 0.80443(5) 0.0245(3) Uani 1 1 d .
Fe2 Fe 0.12343(6) 1.43021(9) 0.69549(6) 0.0248(3) Uani 1 1 d .
Si1 Si 0.50140(12) 0.69829(19) 0.90231(12) 0.0326(7) Uani 1 1 d .
Si1A Si -0.00158(13) 1.19852(19) 0.59777(12) 0.0323(7) Uani 1 1 d .
Si2 Si 0.26766(12) 0.90873(19) 0.88839(11) 0.0305(6) Uani 1 1 d .
Si2A Si 0.23195(12) 1.40916(19) 0.61125(11) 0.0290(6) Uani 1 1 d .
C1 C 0.4539(3) 1.0071(6) 0.7824(4) 0.028(2) Uani 1 1 d .
H1 H 0.4334 1.0252 0.7339 0.034 Uiso 1 1 calc R
C1A C 0.0473(4) 1.5090(7) 0.7185(4) 0.035(2) Uani 1 1 d .
H1A H 0.0709 1.5269 0.7671 0.041 Uiso 1 1 calc R
C2 C 0.4682(4) 0.8901(6) 0.8044(4) 0.034(2) Uani 1 1 d .
H2 H 0.4740 0.8341 0.7750 0.041 Uiso 1 1 calc R
C2A C 0.0307(3) 1.3917(7) 0.6959(3) 0.028(2) Uani 1 1 d .
H2A H 0.0224 1.3364 0.7239 0.034 Uiso 1 1 calc R
C3 C 0.4747(4) 0.8515(7) 0.8707(4) 0.032(2) Uani 1 1 d .
C3A C 0.0263(4) 1.3547(6) 0.6307(4) 0.026(2) Uani 1 1 d .
C4 C 0.4570(4) 0.9382(6) 0.9065(4) 0.029(2) Uani 1 1 d .
H4 H 0.4551 0.9180 0.9479 0.035 Uiso 1 1 calc R
C4A C 0.0436(4) 1.4447(6) 0.5945(3) 0.024(2) Uani 1 1 d .
H4A H 0.0437 1.4262 0.5520 0.029 Uiso 1 1 calc R
C5 C 0.4421(3) 1.0558(6) 0.8801(3) 0.029(2) Uani 1 1 d .
H5 H 0.4130 1.1037 0.8913 0.035 Uiso 1 1 calc R
C5A C 0.0602(4) 1.5587(5) 0.6219(4) 0.027(2) Uani 1 1 d .
H5A H 0.0917 1.6060 0.6137 0.033 Uiso 1 1 calc R
C6 C 0.4705(4) 1.1066(6) 0.8354(4) 0.029(2) Uani 1 1 d .
C6A C 0.0275(4) 1.6069(7) 0.6651(4) 0.033(2) Uani 1 1 d .
C7 C 0.4343(5) 1.2213(6) 0.7984(5) 0.041(3) Uani 1 1 d .
H7A H 0.3835 1.2088 0.7723 0.061 Uiso 1 1 calc R
H7B H 0.4514 1.2450 0.7659 0.061 Uiso 1 1 calc R
H7C H 0.4449 1.2836 0.8333 0.061 Uiso 1 1 calc R
C7A C 0.0665(5) 1.7219(7) 0.6996(5) 0.039(3) Uani 1 1 d .
H7A1 H 0.0561 1.7445 0.7371 0.058 Uiso 1 1 calc R
H7A2 H 0.0512 1.7848 0.6643 0.058 Uiso 1 1 calc R
H7A3 H 0.1171 1.7096 0.7193 0.058 Uiso 1 1 calc R
C8 C 0.5514(4) 1.1277(7) 0.8777(4) 0.042(3) Uani 1 1 d .
H8A H 0.5612 1.1922 0.9112 0.063 Uiso 1 1 calc R
H8B H 0.5691 1.1486 0.8454 0.063 Uiso 1 1 calc R
H8C H 0.5745 1.0555 0.9032 0.063 Uiso 1 1 calc R
C8A C -0.0499(4) 1.6322(7) 0.6232(4) 0.040(2) Uani 1 1 d .
H8A1 H -0.0672 1.6602 0.6546 0.060 Uiso 1 1 calc R
H8A2 H -0.0748 1.5598 0.5997 0.060 Uiso 1 1 calc R
H8A3 H -0.0579 1.6929 0.5880 0.060 Uiso 1 1 calc R
C9 C 0.4481(4) 0.5854(6) 0.8317(4) 0.045(3) Uani 1 1 d .
H9A H 0.4469 0.6079 0.7876 0.067 Uiso 1 1 calc R
H9B H 0.4002 0.5829 0.8249 0.067 Uiso 1 1 calc R
H9C H 0.4698 0.5074 0.8463 0.067 Uiso 1 1 calc R
C9A C -0.0949(4) 1.1812(7) 0.5754(4) 0.049(3) Uani 1 1 d .
H9A1 H -0.0993 1.1901 0.6178 0.074 Uiso 1 1 calc R
H9A2 H -0.1114 1.1027 0.5552 0.074 Uiso 1 1 calc R
H9A3 H -0.1231 1.2417 0.5411 0.074 Uiso 1 1 calc R
C10 C 0.4923(5) 0.6691(7) 0.9822(4) 0.047(3) Uani 1 1 d .
H10A H 0.5042 0.7407 1.0110 0.071 Uiso 1 1 calc R
H10B H 0.5240 0.6051 1.0094 0.071 Uiso 1 1 calc R
H10C H 0.4439 0.6463 0.9681 0.071 Uiso 1 1 calc R
C10A C 0.0491(4) 1.0890(6) 0.6660(4) 0.044(3) Uani 1 1 d .
H10D H 0.0319 1.0095 0.6482 0.066 Uiso 1 1 calc R
H10E H 0.0436 1.1041 0.7075 0.066 Uiso 1 1 calc R
H10F H 0.0987 1.0949 0.6787 0.066 Uiso 1 1 calc R
C11 C 0.5957(4) 0.6811(7) 0.9257(4) 0.044(3) Uani 1 1 d .
H11A H 0.6013 0.6981 0.8845 0.066 Uiso 1 1 calc R
H11B H 0.6108 0.6000 0.9414 0.066 Uiso 1 1 calc R
H11C H 0.6243 0.7362 0.9635 0.066 Uiso 1 1 calc R
C11A C 0.0084(5) 1.1739(7) 0.5184(4) 0.044(3) Uani 1 1 d .
H11D H 0.0579 1.1817 0.5308 0.067 Uiso 1 1 calc R
H11E H -0.0193 1.2327 0.4826 0.067 Uiso 1 1 calc R
H11F H -0.0082 1.0945 0.4999 0.067 Uiso 1 1 calc R
C16 C 0.3104(4) 0.8094(6) 0.7263(4) 0.028(2) Uani 1 1 d .
H16 H 0.3400 0.7548 0.7199 0.033 Uiso 1 1 calc R
C12A C 0.2091(4) 1.5098(7) 0.7842(3) 0.031(2) Uani 1 1 d .
H12A H 0.1907 1.5769 0.7960 0.037 Uiso 1 1 calc R
C15 C 0.3027(4) 0.8044(6) 0.7866(3) 0.027(2) Uani 1 1 d .
H15 H 0.3086 0.7318 0.8106 0.033 Uiso 1 1 calc R
C13A C 0.2166(4) 1.5128(7) 0.7230(3) 0.026(2) Uani 1 1 d .
H13A H 0.2233 1.5859 0.7056 0.031 Uiso 1 1 calc R
C14 C 0.2857(4) 0.9103(6) 0.8119(3) 0.0263(18) Uani 1 1 d .
C14A C 0.2139(4) 1.4023(6) 0.6866(4) 0.026(2) Uani 1 1 d .
C13 C 0.2830(4) 1.0145(7) 0.7757(4) 0.030(2) Uani 1 1 d .
H13 H 0.2751 1.0875 0.7923 0.036 Uiso 1 1 calc R
C15A C 0.1979(4) 1.3015(6) 0.7155(4) 0.028(2) Uani 1 1 d .
H15A H 0.1920 1.2269 0.6934 0.034 Uiso 1 1 calc R
C12 C 0.2913(4) 1.0140(5) 0.7174(4) 0.027(2) Uani 1 1 d .
H12 H 0.3095 1.0813 0.7055 0.033 Uiso 1 1 calc R
C16A C 0.1907(4) 1.3109(7) 0.7760(4) 0.031(2) Uani 1 1 d .
H16A H 0.1608 1.2575 0.7827 0.037 Uiso 1 1 calc R
C17 C 0.2709(4) 0.9032(7) 0.6712(4) 0.035(2) Uani 1 1 d .
C17A C 0.2293(4) 1.4036(6) 0.8305(4) 0.032(2) Uani 1 1 d .
C18 C 0.2969(4) 0.9088(7) 0.6169(4) 0.042(3) Uani 1 1 d .
H18A H 0.2779 0.9795 0.5878 0.064 Uiso 1 1 calc R
H18B H 0.2812 0.8383 0.5872 0.064 Uiso 1 1 calc R
H18C H 0.3482 0.9124 0.6412 0.064 Uiso 1 1 calc R
C18A C 0.2024(4) 1.4108(8) 0.8830(4) 0.044(3) Uani 1 1 d .
H18D H 0.1523 1.4295 0.8584 0.066 Uiso 1 1 calc R
H18E H 0.2279 1.4727 0.9174 0.066 Uiso 1 1 calc R
H18F H 0.2098 1.3347 0.9070 0.066 Uiso 1 1 calc R
C19 C 0.1904(4) 0.8851(7) 0.6319(4) 0.040(3) Uani 1 1 d .
H19A H 0.1729 0.8816 0.6659 0.060 Uiso 1 1 calc R
H19B H 0.1792 0.8111 0.6053 0.060 Uiso 1 1 calc R
H19C H 0.1680 0.9511 0.5996 0.060 Uiso 1 1 calc R
C19A C 0.3080(4) 1.3845(8) 0.8683(4) 0.045(3) Uani 1 1 d .
H19D H 0.3192 1.3131 0.8972 0.067 Uiso 1 1 calc R
H19E H 0.3312 1.4527 0.8983 0.067 Uiso 1 1 calc R
H19F H 0.3245 1.3752 0.8338 0.067 Uiso 1 1 calc R
C20 C 0.2948(6) 0.7685(6) 0.9387(5) 0.050(3) Uani 1 1 d .
H20A H 0.2641 0.7045 0.9102 0.075 Uiso 1 1 calc R
H20B H 0.2914 0.7768 0.9818 0.075 Uiso 1 1 calc R
H20C H 0.3434 0.7504 0.9507 0.075 Uiso 1 1 calc R
C20A C 0.2032(5) 1.2689(6) 0.5598(5) 0.041(3) Uani 1 1 d .
H20D H 0.1519 1.2665 0.5334 0.061 Uiso 1 1 calc R
H20E H 0.2204 1.2014 0.5919 0.061 Uiso 1 1 calc R
H20F H 0.2222 1.2653 0.5271 0.061 Uiso 1 1 calc R
C21 C 0.3111(4) 1.0382(6) 0.9468(4) 0.042(2) Uani 1 1 d .
H21A H 0.2991 1.1104 0.9186 0.063 Uiso 1 1 calc R
H21B H 0.3620 1.0270 0.9709 0.063 Uiso 1 1 calc R
H21C H 0.2948 1.0449 0.9816 0.063 Uiso 1 1 calc R
C21A C 0.3292(4) 1.4207(8) 0.6496(4) 0.051(3) Uani 1 1 d .
H21D H 0.3413 1.4265 0.6117 0.076 Uiso 1 1 calc R
H21E H 0.3514 1.3504 0.6779 0.076 Uiso 1 1 calc R
H21F H 0.3460 1.4912 0.6792 0.076 Uiso 1 1 calc R
C22 C 0.1722(4) 0.9348(7) 0.8518(4) 0.047(2) Uani 1 1 d .
H22A H 0.1609 1.0153 0.8331 0.070 Uiso 1 1 calc R
H22B H 0.1593 0.9250 0.8890 0.070 Uiso 1 1 calc R
H22C H 0.1461 0.8781 0.8142 0.070 Uiso 1 1 calc R
C22A C 0.1873(4) 1.5370(7) 0.5531(4) 0.044(3) Uani 1 1 d .
H22D H 0.2053 1.6106 0.5794 0.065 Uiso 1 1 calc R
H22E H 0.1367 1.5317 0.5362 0.065 Uiso 1 1 calc R
H22F H 0.1963 1.5361 0.5131 0.065 Uiso 1 1 calc R

loop_
_atom_site_aniso_label
_atom_site_aniso_U_11
_atom_site_aniso_U_22
_atom_site_aniso_U_33
_atom_site_aniso_U_23
_atom_site_aniso_U_13
_atom_site_aniso_U_12
Fe1 0.0295(6) 0.0235(5) 0.0236(5) -0.0016(4) 0.0151(5) -0.0009(5)
Fe2 0.0297(6) 0.0219(5) 0.0244(6) -0.0002(5) 0.0144(5) -0.0023(5)
Si1 0.0362(13) 0.0236(11) 0.0369(12) -0.0021(9) 0.0167(11) 0.0031(10)
Si1A 0.0369(14) 0.0236(11) 0.0317(12) 0.0025(10) 0.0127(11) -0.0038(11)
Si2 0.0349(12) 0.0347(11) 0.0255(10) -0.0053(9) 0.0173(10) -0.0051(10)
Si2A 0.0326(12) 0.0331(11) 0.0251(11) -0.0014(9) 0.0170(10) -0.0013(10)
C1 0.034(4) 0.026(3) 0.031(4) -0.006(3) 0.021(3) -0.009(3)
C1A 0.029(4) 0.046(5) 0.027(4) -0.008(4) 0.012(4) -0.011(4)
C2 0.048(4) 0.019(3) 0.049(4) -0.005(3) 0.035(4) -0.002(3)
C2A 0.015(3) 0.050(4) 0.018(3) 0.004(3) 0.006(3) -0.005(3)
C3 0.037(4) 0.038(4) 0.030(4) -0.007(3) 0.023(3) -0.007(3)
C3A 0.022(4) 0.018(3) 0.027(4) -0.003(3) 0.004(3) -0.010(3)
C4 0.035(4) 0.022(3) 0.028(4) 0.004(3) 0.014(3) 0.002(3)
C4A 0.027(4) 0.029(4) 0.015(3) 0.008(3) 0.010(3) 0.004(3)
C5 0.029(4) 0.038(4) 0.025(3) -0.011(3) 0.016(3) -0.015(3)
C5A 0.033(4) 0.016(3) 0.032(4) -0.006(3) 0.014(3) -0.017(3)
C6 0.034(4) 0.018(3) 0.035(4) -0.001(3) 0.016(3) -0.002(3)
C6A 0.029(4) 0.034(4) 0.042(5) -0.006(4) 0.023(4) -0.001(4)
C7 0.057(5) 0.022(3) 0.050(5) 0.000(4) 0.030(4) -0.001(4)
C7A 0.038(5) 0.038(4) 0.052(5) -0.014(4) 0.031(4) 0.002(4)
C8 0.041(5) 0.039(4) 0.044(5) -0.006(4) 0.019(4) -0.013(4)
C8A 0.037(5) 0.038(4) 0.052(5) -0.001(4) 0.028(4) -0.003(4)
C9 0.045(5) 0.037(4) 0.045(5) -0.024(4) 0.016(4) -0.012(4)
C9A 0.044(5) 0.049(5) 0.040(5) -0.009(4) 0.010(4) -0.022(4)
C10 0.067(6) 0.029(4) 0.051(5) 0.000(4) 0.034(5) 0.003(4)
C10A 0.052(5) 0.024(4) 0.060(5) -0.003(4) 0.030(4) -0.010(4)
C11 0.039(5) 0.032(4) 0.058(6) -0.008(4) 0.021(4) 0.002(4)
C11A 0.060(6) 0.030(4) 0.043(5) -0.011(4) 0.024(5) -0.014(4)
C16 0.031(4) 0.021(3) 0.030(4) -0.005(3) 0.013(3) 0.003(3)
C12A 0.028(4) 0.046(4) 0.016(3) -0.012(3) 0.010(3) -0.008(3)
C15 0.028(4) 0.036(4) 0.017(3) 0.006(3) 0.010(3) -0.006(3)
C13A 0.026(4) 0.031(4) 0.022(3) 0.002(3) 0.013(3) -0.005(3)
C14 0.031(4) 0.033(4) 0.021(3) -0.009(3) 0.017(3) 0.001(3)
C14A 0.022(4) 0.020(3) 0.028(4) -0.004(3) 0.006(3) 0.004(3)
C13 0.030(4) 0.022(4) 0.037(4) 0.004(3) 0.016(4) 0.004(3)
C15A 0.036(4) 0.012(3) 0.036(4) 0.012(3) 0.017(4) 0.003(3)
C12 0.031(4) 0.012(3) 0.035(4) -0.002(3) 0.013(3) -0.003(3)
C16A 0.031(4) 0.038(4) 0.028(4) 0.009(4) 0.017(4) 0.006(4)
C17 0.037(4) 0.049(4) 0.027(4) -0.015(3) 0.021(3) -0.007(4)
C17A 0.039(5) 0.029(4) 0.020(4) -0.010(3) 0.009(3) -0.009(4)
C18 0.051(5) 0.050(5) 0.029(4) 0.000(4) 0.021(4) 0.005(4)
C18A 0.055(6) 0.056(6) 0.031(4) 0.003(4) 0.029(4) 0.005(5)
C19 0.032(4) 0.050(5) 0.027(4) -0.008(4) 0.004(4) -0.001(4)
C19A 0.053(6) 0.042(5) 0.034(5) -0.003(4) 0.016(4) -0.004(5)
C20 0.066(7) 0.053(5) 0.035(5) -0.003(4) 0.028(5) -0.004(5)
C20A 0.053(6) 0.034(4) 0.032(5) -0.007(4) 0.018(5) 0.002(4)
C21 0.064(5) 0.038(4) 0.036(4) -0.010(3) 0.034(4) -0.017(4)
C21A 0.036(4) 0.083(6) 0.043(4) 0.005(4) 0.027(4) -0.002(4)
C22 0.044(5) 0.066(5) 0.034(4) -0.005(4) 0.021(4) 0.001(4)
C22A 0.056(6) 0.045(5) 0.033(5) 0.005(4) 0.024(4) 0.000(5)

loop_
_atom_type_symbol
_atom_type_description
_atom_type_scat_dispersion_real
_atom_type_scat_dispersion_imag
_atom_type_scat_source
C C 0.0033 0.0016 'International Tables Vol C Tables 4.2.6.8 and 6.1.1.4'
H H 0.0000 0.0000 'International Tables Vol C Tables 4.2.6.8 and 6.1.1.4'
Si Si 0.0817 0.0704 'International Tables Vol C Tables 4.2.6.8 and 6.1.1.4'
Fe Fe 0.3463 0.8444 'International Tables Vol C Tables 4.2.6.8 and 6.1.1.4'

loop_
_geom_angle_atom_site_label_1
_geom_angle_atom_site_label_2
_geom_angle_atom_site_label_3
_geom_angle
C15 Fe1 C2 121.8(3)
C15 Fe1 C13 72.0(3)
C2 Fe1 C13 157.8(3)
C15 Fe1 C4 114.8(3)
C2 Fe1 C4 71.8(3)
C13 Fe1 C4 120.6(3)
C15 Fe1 C14 40.9(3)
C2 Fe1 C14 160.7(3)
C13 Fe1 C14 39.7(3)
C4 Fe1 C14 105.5(3)
C15 Fe1 C3 106.4(3)
C2 Fe1 C3 40.8(3)
C13 Fe1 C3 158.5(3)
C4 Fe1 C3 39.6(3)
C14 Fe1 C3 126.2(3)
C15 Fe1 C16 39.4(3)
C2 Fe1 C16 98.4(3)
C13 Fe1 C16 82.2(3)
C4 Fe1 C16 142.3(3)
C14 Fe1 C16 71.7(3)
C3 Fe1 C16 110.6(3)
C15 Fe1 C5 142.0(3)
C2 Fe1 C5 81.8(3)
C13 Fe1 C5 96.9(3)
C4 Fe1 C5 39.7(3)
C14 Fe1 C5 108.7(3)
C3 Fe1 C5 70.9(3)
C16 Fe1 C5 177.9(3)
C15 Fe1 C12 82.6(3)
C2 Fe1 C12 122.0(3)
C13 Fe1 C12 37.9(3)
C4 Fe1 C12 149.2(3)
C14 Fe1 C12 70.2(3)
C3 Fe1 C12 162.8(3)
C16 Fe1 C12 67.0(2)
C5 Fe1 C12 111.1(3)
C15 Fe1 C1 150.9(3)
C2 Fe1 C1 38.8(3)
C13 Fe1 C1 120.7(3)
C4 Fe1 C1 82.6(3)
C14 Fe1 C1 160.3(3)
C3 Fe1 C1 71.4(3)
C16 Fe1 C1 112.9(3)
C5 Fe1 C1 66.0(3)
C12 Fe1 C1 93.5(3)
C13A Fe2 C4A 119.2(3)
C13A Fe2 C15A 72.2(3)
C4A Fe2 C15A 117.2(3)
C13A Fe2 C2A 158.1(3)
C4A Fe2 C2A 72.3(3)
C15A Fe2 C2A 121.2(3)
C13A Fe2 C3A 158.3(3)
C4A Fe2 C3A 41.0(3)
C15A Fe2 C3A 106.9(3)
C2A Fe2 C3A 40.6(3)
C13A Fe2 C14A 41.5(3)
C4A Fe2 C14A 105.3(3)
C15A Fe2 C14A 40.1(3)
C2A Fe2 C14A 158.7(3)
C3A Fe2 C14A 124.8(3)
C13A Fe2 C5A 95.7(3)
C4A Fe2 C5A 39.2(3)
C15A Fe2 C5A 143.7(3)
C2A Fe2 C5A 82.4(3)
C3A Fe2 C5A 72.0(2)
C14A Fe2 C5A 109.4(3)
C13A Fe2 C12A 39.6(3)
C4A Fe2 C12A 149.0(3)
C15A Fe2 C12A 81.5(3)
C2A Fe2 C12A 121.0(3)
C3A Fe2 C12A 161.5(3)
C14A Fe2 C12A 72.3(3)
C5A Fe2 C12A 111.2(3)
C13A Fe2 C16A 81.8(3)
C4A Fe2 C16A 145.3(3)
C15A Fe2 C16A 39.0(3)
C2A Fe2 C16A 98.5(3)
C3A Fe2 C16A 111.6(3)
C14A Fe2 C16A 71.1(3)
C5A Fe2 C16A 175.5(3)
C12A Fe2 C16A 64.5(3)
C13A Fe2 C1A 120.7(3)
C4A Fe2 C1A 82.2(3)
C15A Fe2 C1A 149.5(3)
C2A Fe2 C1A 38.9(3)
C3A Fe2 C1A 71.4(3)
C14A Fe2 C1A 162.2(3)
C5A Fe2 C1A 66.1(3)
C12A Fe2 C1A 92.9(3)
C16A Fe2 C1A 112.0(3)
C3 Si1 C10 110.8(4)
C3 Si1 C11 107.8(4)
C10 Si1 C11 108.7(4)
C3 Si1 C9 111.7(3)
C10 Si1 C9 109.6(4)
C11 Si1 C9 108.2(4)
C10A Si1A C9A 107.3(4)
C10A Si1A C11A 110.8(4)
C9A Si1A C11A 109.9(4)
C10A Si1A C3A 111.4(3)
C9A Si1A C3A 108.0(4)
C11A Si1A C3A 109.4(4)
C22 Si2 C20 111.3(5)
C22 Si2 C21 105.2(4)
C20 Si2 C21 110.9(3)
C22 Si2 C14 106.6(3)
C20 Si2 C14 112.7(5)
C21 Si2 C14 109.9(4)
C22A Si2A C14A 111.6(4)
C22A Si2A C20A 109.8(3)
C14A Si2A C20A 109.9(4)
C22A Si2A C21A 111.0(4)
C14A Si2A C21A 106.4(3)
C20A Si2A C21A 107.9(5)
C2 C1 C6 120.8(7)
C2 C1 Fe1 66.8(5)
C6 C1 Fe1 93.5(5)
C2 C1 H1 119.6
C6 C1 H1 119.6
Fe1 C1 H1 109.7
C2A C1A C6A 119.8(7)
C2A C1A Fe2 67.8(5)
C6A C1A Fe2 95.4(6)
C2A C1A H1A 120.1
C6A C1A H1A 120.1
Fe2 C1A H1A 106.5
C1 C2 C3 121.8(8)
C1 C2 Fe1 74.5(5)
C3 C2 Fe1 72.2(5)
C1 C2 H2 119.1
C3 C2 H2 119.1
Fe1 C2 H2 126.2
C1A C2A C3A 120.3(8)
C1A C2A Fe2 73.4(5)
C3A C2A Fe2 70.1(5)
C1A C2A H2A 119.8
C3A C2A H2A 119.8
Fe2 C2A H2A 129.0
C4 C3 C2 114.6(7)
C4 C3 Si1 124.4(6)
C2 C3 Si1 121.0(6)
C4 C3 Fe1 68.4(4)
C2 C3 Fe1 67.1(4)
Si1 C3 Fe1 132.8(4)
C2A C3A C4A 114.9(6)
C2A C3A Si1A 120.2(6)
C4A C3A Si1A 125.0(6)
C2A C3A Fe2 69.3(4)
C4A C3A Fe2 68.4(4)
Si1A C3A Fe2 132.6(4)
C3 C4 C5 119.8(8)
C3 C4 Fe1 72.0(4)
C5 C4 Fe1 72.4(4)
C3 C4 H4 120.1
C5 C4 H4 120.1
Fe1 C4 H4 127.5
C5A C4A C3A 120.2(7)
C5A C4A Fe2 72.8(4)
C3A C4A Fe2 70.6(3)
C5A C4A H4A 119.9
C3A C4A H4A 119.9
Fe2 C4A H4A 129.0
C4 C5 C6 122.4(7)
C4 C5 Fe1 67.8(4)
C6 C5 Fe1 95.0(4)
C4 C5 H5 118.8
C6 C5 H5 118.8
Fe1 C5 H5 107.5
C4A C5A C6A 119.4(7)
C4A C5A Fe2 68.0(4)
C6A C5A Fe2 96.1(5)
C4A C5A H5A 120.3
C6A C5A H5A 120.3
Fe2 C5A H5A 105.4
C5 C6 C1 100.6(6)
C5 C6 C7 113.5(7)
C1 C6 C7 110.8(6)
C5 C6 C8 112.0(6)
C1 C6 C8 110.5(6)
C7 C6 C8 109.2(6)
C8A C6A C1A 115.2(7)
C8A C6A C5A 114.3(6)
C1A C6A C5A 99.5(6)
C8A C6A C7A 109.2(7)
C1A C6A C7A 111.1(6)
C5A C6A C7A 107.0(7)
C6 C7 H7A 109.5
C6 C7 H7B 109.5
H7A C7 H7B 109.5
C6 C7 H7C 109.5
H7A C7 H7C 109.5
H7B C7 H7C 109.5
C6A C7A H7A1 109.5
C6A C7A H7A2 109.5
H7A1 C7A H7A2 109.5
C6A C7A H7A3 109.5
H7A1 C7A H7A3 109.5
H7A2 C7A H7A3 109.5
C6 C8 H8A 109.5
C6 C8 H8B 109.5
H8A C8 H8B 109.5
C6 C8 H8C 109.5
H8A C8 H8C 109.5
H8B C8 H8C 109.5
C6A C8A H8A1 109.5
C6A C8A H8A2 109.5
H8A1 C8A H8A2 109.5
C6A C8A H8A3 109.5
H8A1 C8A H8A3 109.5
H8A2 C8A H8A3 109.5
Si1 C9 H9A 109.5
Si1 C9 H9B 109.5
H9A C9 H9B 109.5
Si1 C9 H9C 109.5
H9A C9 H9C 109.5
H9B C9 H9C 109.5
Si1A C9A H9A1 109.5
Si1A C9A H9A2 109.5
H9A1 C9A H9A2 109.5
Si1A C9A H9A3 109.5
H9A1 C9A H9A3 109.5
H9A2 C9A H9A3 109.5
Si1 C10 H10A 109.5
Si1 C10 H10B 109.5
H10A C10 H10B 109.5
Si1 C10 H10C 109.5
H10A C10 H10C 109.5
H10B C10 H10C 109.5
Si1A C10A H10D 109.5
Si1A C10A H10E 109.5
H10D C10A H10E 109.5
Si1A C10A H10F 109.5
H10D C10A H10F 109.5
H10E C10A H10F 109.5
Si1 C11 H11A 109.5
Si1 C11 H11B 109.5
H11A C11 H11B 109.5
Si1 C11 H11C 109.5
H11A C11 H11C 109.5
H11B C11 H11C 109.5
Si1A C11A H11D 109.5
Si1A C11A H11E 109.5
H11D C11A H11E 109.5
Si1A C11A H11F 109.5
H11D C11A H11F 109.5
H11E C11A H11F 109.5
C15 C16 C17 119.3(7)
C15 C16 Fe1 67.4(4)
C17 C16 Fe1 95.2(4)
C15 C16 H16 120.4
C17 C16 H16 120.4
Fe1 C16 H16 106.8
C13A C12A C17A 121.5(7)
C13A C12A Fe2 66.8(4)
C17A C12A Fe2 96.7(4)
C13A C12A H12A 119.3
C17A C12A H12A 119.3
Fe2 C12A H12A 106.5
C16 C15 C14 119.5(7)
C16 C15 Fe1 73.2(4)
C14 C15 Fe1 70.8(4)
C16 C15 H15 120.3
C14 C15 H15 120.3
Fe1 C15 H15 127.9
C12A C13A C14A 119.6(7)
C12A C13A Fe2 73.6(4)
C14A C13A Fe2 71.0(4)
C12A C13A H13A 120.2
C14A C13A H13A 120.2
Fe2 C13A H13A 127.1
C13 C14 C15 115.9(7)
C13 C14 Si2 122.1(6)
C15 C14 Si2 122.0(5)
C13 C14 Fe1 69.6(5)
C15 C14 Fe1 68.3(4)
Si2 C14 Fe1 133.0(3)
C15A C14A C13A 113.7(7)
C15A C14A Si2A 128.4(6)
C13A C14A Si2A 118.0(6)
C15A C14A Fe2 68.9(5)
C13A C14A Fe2 67.5(4)
Si2A C14A Fe2 132.9(4)
C12 C13 C14 121.9(7)
C12 C13 Fe1 74.1(5)
C14 C13 Fe1 70.7(4)
C12 C13 H13 119.0
C14 C13 H13 119.0
Fe1 C13 H13 128.5
C16A C15A C14A 120.9(7)
C16A C15A Fe2 73.4(5)
C14A C15A Fe2 71.0(4)
C16A C15A H15A 119.5
C14A C15A H15A 119.5
Fe2 C15A H15A 128.3
C13 C12 C17 119.1(7)
C13 C12 Fe1 67.9(4)
C17 C12 Fe1 94.0(4)
C13 C12 H12 120.5
C17 C12 H12 120.5
Fe1 C12 H12 107.5
C15A C16A C17A 121.4(8)
C15A C16A Fe2 67.7(4)
C17A C16A Fe2 96.2(5)
C15A C16A H16A 119.3
C17A C16A H16A 119.3
Fe2 C16A H16A 106.2
C16 C17 C12 100.3(5)
C16 C17 C18 110.9(7)
C12 C17 C18 111.8(7)
C16 C17 C19 113.8(7)
C12 C17 C19 111.4(6)
C18 C17 C19 108.5(6)
C12A C17A C16A 99.2(5)
C12A C17A C18A 111.7(7)
C16A C17A C18A 111.0(7)
C12A C17A C19A 111.8(7)
C16A C17A C19A 112.7(7)
C18A C17A C19A 110.1(6)
C17 C18 H18A 109.5
C17 C18 H18B 109.5
H18A C18 H18B 109.5
C17 C18 H18C 109.5
H18A C18 H18C 109.5
H18B C18 H18C 109.5
C17A C18A H18D 109.5
C17A C18A H18E 109.5
H18D C18A H18E 109.5
C17A C18A H18F 109.5
H18D C18A H18F 109.5
H18E C18A H18F 109.5
C17 C19 H19A 109.5
C17 C19 H19B 109.5
H19A C19 H19B 109.5
C17 C19 H19C 109.5
H19A C19 H19C 109.5
H19B C19 H19C 109.5
C17A C19A H19D 109.5
C17A C19A H19E 109.5
H19D C19A H19E 109.5
C17A C19A H19F 109.5
H19D C19A H19F 109.5
H19E C19A H19F 109.5
Si2 C20 H20A 109.5
Si2 C20 H20B 109.5
H20A C20 H20B 109.5
Si2 C20 H20C 109.5
H20A C20 H20C 109.5
H20B C20 H20C 109.5
Si2A C20A H20D 109.5
Si2A C20A H20E 109.5
H20D C20A H20E 109.5
Si2A C20A H20F 109.5
H20D C20A H20F 109.5
H20E C20A H20F 109.5
Si2 C21 H21A 109.5
Si2 C21 H21B 109.5
H21A C21 H21B 109.5
Si2 C21 H21C 109.5
H21A C21 H21C 109.5
H21B C21 H21C 109.5
Si2A C21A H21D 109.5
Si2A C21A H21E 109.5
H21D C21A H21E 109.5
Si2A C21A H21F 109.5
H21D C21A H21F 109.5
H21E C21A H21F 109.5
Si2 C22 H22A 109.5
Si2 C22 H22B 109.5
H22A C22 H22B 109.5
Si2 C22 H22C 109.5
H22A C22 H22C 109.5
H22B C22 H22C 109.5
Si2A C22A H22D 109.5
Si2A C22A H22E 109.5
H22D C22A H22E 109.5
Si2A C22A H22F 109.5
H22D C22A H22F 109.5
H22E C22A H22F 109.5

loop_
_geom_bond_atom_site_label_1
_geom_bond_atom_site_label_2
_geom_bond_distance
Fe1 C15 2.039(7)
Fe1 C2 2.043(8)
Fe1 C13 2.058(8)
Fe1 C4 2.064(6)
Fe1 C14 2.072(8)
Fe1 C3 2.112(7)
Fe1 C16 2.114(7)
Fe1 C5 2.125(6)
Fe1 C12 2.136(6)
Fe1 C1 2.142(8)
Fe2 C13A 2.043(7)
Fe2 C4A 2.048(6)
Fe2 C15A 2.064(8)
Fe2 C2A 2.068(8)
Fe2 C3A 2.078(6)
Fe2 C14A 2.092(8)
Fe2 C5A 2.111(7)
Fe2 C12A 2.133(6)
Fe2 C16A 2.138(7)
Fe2 C1A 2.141(9)
Si1 C3 1.854(8)
Si1 C10 1.870(9)
Si1 C11 1.871(8)
Si1 C9 1.904(7)
Si1A C10A 1.840(8)
Si1A C9A 1.855(9)
Si1A C11A 1.861(9)
Si1A C3A 1.895(7)
Si2 C22 1.855(8)
Si2 C20 1.856(8)
Si2 C21 1.872(7)
Si2 C14 1.884(8)
Si2A C22A 1.860(8)
Si2A C14A 1.861(9)
Si2A C20A 1.869(7)
Si2A C21A 1.869(8)
C1 C2 1.392(9)
C1 C6 1.525(9)
C1 H1 0.9500
C1A C2A 1.402(10)
C1A C6A 1.511(11)
C1A H1A 0.9500
C2 C3 1.448(11)
C2 H2 0.9500
C2A C3A 1.437(11)
C2A H2A 0.9500
C3 C4 1.415(11)
C3A C4A 1.444(10)
C4 C5 1.425(9)
C4 H4 0.9500
C4A C5A 1.395(9)
C4A H4A 0.9500
C5 C6 1.496(11)
C5 H5 0.9500
C5A C6A 1.526(11)
C5A H5A 0.9500
C6 C7 1.532(9)
C6 C8 1.562(9)
C6A C8A 1.507(10)
C6A C7A 1.538(10)
C7 H7A 0.9800
C7 H7B 0.9800
C7 H7C 0.9800
C7A H7A1 0.9800
C7A H7A2 0.9800
C7A H7A3 0.9800
C8 H8A 0.9800
C8 H8B 0.9800
C8 H8C 0.9800
C8A H8A1 0.9800
C8A H8A2 0.9800
C8A H8A3 0.9800
C9 H9A 0.9800
C9 H9B 0.9800
C9 H9C 0.9800
C9A H9A1 0.9800
C9A H9A2 0.9800
C9A H9A3 0.9800
C10 H10A 0.9800
C10 H10B 0.9800
C10 H10C 0.9800
C10A H10D 0.9800
C10A H10E 0.9800
C10A H10F 0.9800
C11 H11A 0.9800
C11 H11B 0.9800
C11 H11C 0.9800
C11A H11D 0.9800
C11A H11E 0.9800
C11A H11F 0.9800
C16 C15 1.401(11)
C16 C17 1.522(9)
C16 H16 0.9500
C12A C13A 1.418(10)
C12A C17A 1.492(10)
C12A H12A 0.9500
C15 C14 1.438(10)
C15 H15 0.9500
C13A C14A 1.466(10)
C13A H13A 0.9500
C14 C13 1.404(10)
C14A C15A 1.424(10)
C13 C12 1.365(11)
C13 H13 0.9500
C15A C16A 1.403(12)
C15A H15A 0.9500
C12 C17 1.533(9)
C12 H12 0.9500
C16A C17A 1.502(9)
C16A H16A 0.9500
C17 C18 1.536(12)
C17 C19 1.550(9)
C17A C18A 1.514(12)
C17A C19A 1.516(10)
C18 H18A 0.9800
C18 H18B 0.9800
C18 H18C 0.9800
C18A H18D 0.9800
C18A H18E 0.9800
C18A H18F 0.9800
C19 H19A 0.9800
C19 H19B 0.9800
C19 H19C 0.9800
C19A H19D 0.9800
C19A H19E 0.9800
C19A H19F 0.9800
C20 H20A 0.9800
C20 H20B 0.9800
C20 H20C 0.9800
C20A H20D 0.9800
C20A H20E 0.9800
C20A H20F 0.9800
C21 H21A 0.9800
C21 H21B 0.9800
C21 H21C 0.9800
C21A H21D 0.9800
C21A H21E 0.9800
C21A H21F 0.9800
C22 H22A 0.9800
C22 H22B 0.9800
C22 H22C 0.9800
C22A H22D 0.9800
C22A H22E 0.9800
C22A H22F 0.9800

loop_
_geom_torsion_atom_site_label_1
_geom_torsion_atom_site_label_2
_geom_torsion_atom_site_label_3
_geom_torsion_atom_site_label_4
_geom_torsion
C15 Fe1 C1 C2 -59.5(7)
C13 Fe1 C1 C2 -168.6(4)
C4 Fe1 C1 C2 70.1(4)
C14 Fe1 C1 C2 -173.8(7)
C3 Fe1 C1 C2 31.0(4)
C16 Fe1 C1 C2 -74.1(5)
C5 Fe1 C1 C2 107.8(5)
C12 Fe1 C1 C2 -140.6(4)
C15 Fe1 C1 C6 178.4(5)
C2 Fe1 C1 C6 -122.1(6)
C13 Fe1 C1 C6 69.2(5)
C4 Fe1 C1 C6 -52.1(4)
C14 Fe1 C1 C6 64.0(9)
C3 Fe1 C1 C6 -91.1(4)
C16 Fe1 C1 C6 163.7(4)
C5 Fe1 C1 C6 -14.3(4)
C12 Fe1 C1 C6 97.3(4)
C13A Fe2 C1A C2A -169.2(4)
C4A Fe2 C1A C2A 71.4(4)
C15A Fe2 C1A C2A -61.3(7)
C3A Fe2 C1A C2A 30.7(4)
C14A Fe2 C1A C2A -172.3(9)
C5A Fe2 C1A C2A 108.7(4)
C12A Fe2 C1A C2A -139.4(4)
C16A Fe2 C1A C2A -75.7(5)
C13A Fe2 C1A C6A 70.7(5)
C4A Fe2 C1A C6A -48.7(4)
C15A Fe2 C1A C6A 178.6(5)
C2A Fe2 C1A C6A -120.1(6)
C3A Fe2 C1A C6A -89.4(4)
C14A Fe2 C1A C6A 67.7(11)
C5A Fe2 C1A C6A -11.4(4)
C12A Fe2 C1A C6A 100.6(4)
C16A Fe2 C1A C6A 164.2(4)
C6 C1 C2 C3 22.8(11)
Fe1 C1 C2 C3 -56.9(7)
C6 C1 C2 Fe1 79.7(7)
C15 Fe1 C2 C1 150.5(4)
C13 Fe1 C2 C1 26.6(10)
C4 Fe1 C2 C1 -101.1(5)
C14 Fe1 C2 C1 173.7(7)
C3 Fe1 C2 C1 -131.6(6)
C16 Fe1 C2 C1 116.4(4)
C5 Fe1 C2 C1 -61.5(4)
C12 Fe1 C2 C1 48.3(5)
C15 Fe1 C2 C3 -77.9(5)
C13 Fe1 C2 C3 158.3(7)
C4 Fe1 C2 C3 30.5(4)
C14 Fe1 C2 C3 -54.7(10)
C16 Fe1 C2 C3 -112.0(4)
C5 Fe1 C2 C3 70.1(4)
C12 Fe1 C2 C3 180.0(4)
C1 Fe1 C2 C3 131.6(6)
C6A C1A C2A C3A 29.1(11)
Fe2 C1A C2A C3A -54.1(6)
C6A C1A C2A Fe2 83.2(7)
C13A Fe2 C2A C1A 25.5(9)
C4A Fe2 C2A C1A -99.8(5)
C15A Fe2 C2A C1A 148.7(4)
C3A Fe2 C2A C1A -132.0(6)
C14A Fe2 C2A C1A 173.5(7)
C5A Fe2 C2A C1A -60.9(4)
C12A Fe2 C2A C1A 49.3(5)
C16A Fe2 C2A C1A 114.7(5)
C13A Fe2 C2A C3A 157.4(7)
C4A Fe2 C2A C3A 32.2(4)
C15A Fe2 C2A C3A -79.4(5)
C14A Fe2 C2A C3A -54.5(9)
C5A Fe2 C2A C3A 71.1(4)
C12A Fe2 C2A C3A -178.7(4)
C16A Fe2 C2A C3A -113.4(4)
C1A Fe2 C2A C3A 132.0(6)
C1 C2 C3 C4 7.3(11)
Fe1 C2 C3 C4 -50.7(6)
C1 C2 C3 Si1 -174.7(6)
Fe1 C2 C3 Si1 127.4(5)
C1 C2 C3 Fe1 57.9(7)
C10 Si1 C3 C4 6.2(8)
C11 Si1 C3 C4 -112.6(7)
C9 Si1 C3 C4 128.6(7)
C10 Si1 C3 C2 -171.7(6)
C11 Si1 C3 C2 69.5(7)
C9 Si1 C3 C2 -49.2(7)
C10 Si1 C3 Fe1 -85.3(6)
C11 Si1 C3 Fe1 155.9(5)
C9 Si1 C3 Fe1 37.1(7)
C15 Fe1 C3 C4 -109.2(5)
C2 Fe1 C3 C4 130.8(7)
C13 Fe1 C3 C4 -26.7(11)
C14 Fe1 C3 C4 -68.7(6)
C16 Fe1 C3 C4 -150.6(5)
C5 Fe1 C3 C4 30.9(5)
C12 Fe1 C3 C4 130.8(8)
C1 Fe1 C3 C4 101.2(5)
C15 Fe1 C3 C2 120.0(4)
C13 Fe1 C3 C2 -157.5(8)
C4 Fe1 C3 C2 -130.8(7)
C14 Fe1 C3 C2 160.5(4)
C16 Fe1 C3 C2 78.6(5)
C5 Fe1 C3 C2 -99.9(5)
C12 Fe1 C3 C2 -0.1(11)
C1 Fe1 C3 C2 -29.6(4)
C15 Fe1 C3 Si1 8.3(7)
C2 Fe1 C3 Si1 -111.7(7)
C13 Fe1 C3 Si1 90.8(9)
C4 Fe1 C3 Si1 117.5(8)
C14 Fe1 C3 Si1 48.8(7)
C16 Fe1 C3 Si1 -33.1(7)
C5 Fe1 C3 Si1 148.4(7)
C12 Fe1 C3 Si1 -111.8(9)
C1 Fe1 C3 Si1 -141.3(6)
C1A C2A C3A C4A 3.1(10)
Fe2 C2A C3A C4A -52.5(6)
C1A C2A C3A Si1A -176.2(5)
Fe2 C2A C3A Si1A 128.1(5)
C1A C2A C3A Fe2 55.6(6)
C10A Si1A C3A C2A -50.4(7)
C9A Si1A C3A C2A 67.2(6)
C11A Si1A C3A C2A -173.3(6)
C10A Si1A C3A C4A 130.3(7)
C9A Si1A C3A C4A -112.1(7)
C11A Si1A C3A C4A 7.5(7)
C10A Si1A C3A Fe2 38.5(7)
C9A Si1A C3A Fe2 156.0(6)
C11A Si1A C3A Fe2 -84.4(6)
C13A Fe2 C3A C2A -157.2(8)
C4A Fe2 C3A C2A -129.2(6)
C15A Fe2 C3A C2A 118.5(5)
C14A Fe2 C3A C2A 158.9(4)
C5A Fe2 C3A C2A -99.6(5)
C12A Fe2 C3A C2A 3.5(11)
C16A Fe2 C3A C2A 77.5(5)
C1A Fe2 C3A C2A -29.5(4)
C13A Fe2 C3A C4A -28.0(10)
C15A Fe2 C3A C4A -112.2(5)
C2A Fe2 C3A C4A 129.2(6)
C14A Fe2 C3A C4A -71.9(5)
C5A Fe2 C3A C4A 29.6(5)
C12A Fe2 C3A C4A 132.7(9)
C16A Fe2 C3A C4A -153.3(5)
C1A Fe2 C3A C4A 99.7(5)
C13A Fe2 C3A Si1A 90.2(9)
C4A Fe2 C3A Si1A 118.2(9)
C15A Fe2 C3A Si1A 6.0(7)
C2A Fe2 C3A Si1A -112.5(7)
C14A Fe2 C3A Si1A 46.3(7)
C5A Fe2 C3A Si1A 147.9(7)
C12A Fe2 C3A Si1A -109.0(10)
C16A Fe2 C3A Si1A -35.1(7)
C1A Fe2 C3A Si1A -142.0(7)
C2 C3 C4 C5 -6.5(10)
Si1 C3 C4 C5 175.5(5)
Fe1 C3 C4 C5 -56.6(6)
C2 C3 C4 Fe1 50.0(6)
Si1 C3 C4 Fe1 -128.0(6)
C15 Fe1 C4 C3 86.0(5)
C2 Fe1 C4 C3 -31.3(5)
C13 Fe1 C4 C3 169.0(5)
C14 Fe1 C4 C3 128.7(5)
C16 Fe1 C4 C3 48.6(8)
C5 Fe1 C4 C3 -130.6(8)
C12 Fe1 C4 C3 -154.0(6)
C1 Fe1 C4 C3 -69.6(5)
C15 Fe1 C4 C5 -143.4(5)
C2 Fe1 C4 C5 99.2(5)
C13 Fe1 C4 C5 -60.5(6)
C14 Fe1 C4 C5 -100.7(5)
C3 Fe1 C4 C5 130.6(8)
C16 Fe1 C4 C5 179.2(5)
C12 Fe1 C4 C5 -23.4(10)
C1 Fe1 C4 C5 60.9(5)
C2A C3A C4A C5A -2.5(10)
Si1A C3A C4A C5A 176.8(5)
Fe2 C3A C4A C5A -55.5(6)
C2A C3A C4A Fe2 53.0(5)
Si1A C3A C4A Fe2 -127.7(6)
C13A Fe2 C4A C5A -59.6(6)
C15A Fe2 C4A C5A -143.5(5)
C2A Fe2 C4A C5A 99.9(6)
C3A Fe2 C4A C5A 131.9(8)
C14A Fe2 C4A C5A -102.2(5)
C12A Fe2 C4A C5A -21.3(9)
C16A Fe2 C4A C5A 179.1(6)
C1A Fe2 C4A C5A 61.3(5)
C13A Fe2 C4A C3A 168.5(5)
C15A Fe2 C4A C3A 84.7(5)
C2A Fe2 C4A C3A -31.9(5)
C14A Fe2 C4A C3A 126.0(5)
C5A Fe2 C4A C3A -131.9(8)
C12A Fe2 C4A C3A -153.1(6)
C16A Fe2 C4A C3A 47.2(8)
C1A Fe2 C4A C3A -70.5(5)
C3 C4 C5 C6 -25.2(10)
Fe1 C4 C5 C6 -81.5(6)
C3 C4 C5 Fe1 56.4(6)
C15 Fe1 C5 C4 61.6(7)
C2 Fe1 C5 C4 -71.4(5)
C13 Fe1 C5 C4 131.0(5)
C14 Fe1 C5 C4 92.0(5)
C3 Fe1 C5 C4 -30.8(5)
C16 Fe1 C5 C4 -166(9)
C12 Fe1 C5 C4 167.4(5)
C1 Fe1 C5 C4 -108.4(6)
C15 Fe1 C5 C6 -175.4(4)
C2 Fe1 C5 C6 51.7(4)
C13 Fe1 C5 C6 -105.9(5)
C4 Fe1 C5 C6 123.0(7)
C14 Fe1 C5 C6 -145.0(4)
C3 Fe1 C5 C6 92.2(5)
C16 Fe1 C5 C6 -43(9)
C12 Fe1 C5 C6 -69.6(5)
C1 Fe1 C5 C6 14.6(4)
C3A C4A C5A C6A -30.1(10)
Fe2 C4A C5A C6A -84.5(6)
C3A C4A C5A Fe2 54.4(6)
C13A Fe2 C5A C4A 130.8(5)
C15A Fe2 C5A C4A 63.4(7)
C2A Fe2 C5A C4A -71.2(5)
C3A Fe2 C5A C4A -30.9(5)
C14A Fe2 C5A C4A 90.5(5)
C12A Fe2 C5A C4A 168.4(5)
C16A Fe2 C5A C4A -173(4)
C1A Fe2 C5A C4A -108.0(5)
C13A Fe2 C5A C6A -109.9(4)
C4A Fe2 C5A C6A 119.3(7)
C15A Fe2 C5A C6A -177.3(4)
C2A Fe2 C5A C6A 48.1(4)
C3A Fe2 C5A C6A 88.4(5)
C14A Fe2 C5A C6A -150.1(4)
C12A Fe2 C5A C6A -72.2(5)
C16A Fe2 C5A C6A -54(4)
C1A Fe2 C5A C6A 11.3(4)
C4 C5 C6 C1 47.6(8)
Fe1 C5 C6 C1 -19.3(5)
C4 C5 C6 C7 165.9(6)
Fe1 C5 C6 C7 99.1(5)
C4 C5 C6 C8 -69.8(8)
Fe1 C5 C6 C8 -136.7(5)
C2 C1 C6 C5 -45.9(9)
Fe1 C1 C6 C5 19.1(5)
C2 C1 C6 C7 -166.1(8)
Fe1 C1 C6 C7 -101.2(7)
C2 C1 C6 C8 72.7(9)
Fe1 C1 C6 C8 137.6(5)
C2A C1A C6A C8A 70.0(11)
Fe2 C1A C6A C8A 137.4(6)
C2A C1A C6A C5A -52.7(9)
Fe2 C1A C6A C5A 14.7(5)
C2A C1A C6A C7A -165.2(8)
Fe2 C1A C6A C7A -97.8(7)
C4A C5A C6A C8A -70.1(9)
Fe2 C5A C6A C8A -138.3(6)
C4A C5A C6A C1A 53.3(8)
Fe2 C5A C6A C1A -14.9(5)
C4A C5A C6A C7A 168.9(6)
Fe2 C5A C6A C7A 100.7(5)
C2 Fe1 C16 C15 131.3(5)
C13 Fe1 C16 C15 -71.1(5)
C4 Fe1 C16 C15 60.3(7)
C14 Fe1 C16 C15 -31.6(4)
C3 Fe1 C16 C15 91.0(5)
C5 Fe1 C16 C15 -134(9)
C12 Fe1 C16 C15 -107.3(5)
C1 Fe1 C16 C15 168.8(4)
C15 Fe1 C16 C17 119.6(7)
C2 Fe1 C16 C17 -109.1(5)
C13 Fe1 C16 C17 48.5(5)
C4 Fe1 C16 C17 179.9(5)
C14 Fe1 C16 C17 87.9(5)
C3 Fe1 C16 C17 -149.4(5)
C5 Fe1 C16 C17 -14(9)
C12 Fe1 C16 C17 12.2(5)
C1 Fe1 C16 C17 -71.6(6)
C4A Fe2 C12A C13A -58.2(8)
C15A Fe2 C12A C13A 72.2(5)
C2A Fe2 C12A C13A -166.3(5)
C3A Fe2 C12A C13A -168.9(8)
C14A Fe2 C12A C13A 32.1(5)
C5A Fe2 C12A C13A -72.4(5)
C16A Fe2 C12A C13A 109.1(6)
C1A Fe2 C12A C13A -137.8(5)
C13A Fe2 C12A C17A -121.5(7)
C4A Fe2 C12A C17A -179.7(6)
C15A Fe2 C12A C17A -49.2(5)
C2A Fe2 C12A C17A 72.2(6)
C3A Fe2 C12A C17A 69.6(11)
C14A Fe2 C12A C17A -89.4(5)
C5A Fe2 C12A C17A 166.1(5)
C16A Fe2 C12A C17A -12.3(5)
C1A Fe2 C12A C17A 100.7(5)
C17 C16 C15 C14 -27.6(10)
Fe1 C16 C15 C14 55.5(6)
C17 C16 C15 Fe1 -83.1(6)
C2 Fe1 C15 C16 -60.9(5)
C13 Fe1 C15 C16 99.8(5)
C4 Fe1 C15 C16 -144.2(4)
C14 Fe1 C15 C16 130.5(6)
C3 Fe1 C15 C16 -102.7(4)
C5 Fe1 C15 C16 177.6(4)
C12 Fe1 C15 C16 62.4(4)
C1 Fe1 C15 C16 -21.5(7)
C2 Fe1 C15 C14 168.5(4)
C13 Fe1 C15 C14 -30.7(4)
C4 Fe1 C15 C14 85.3(5)
C3 Fe1 C15 C14 126.8(4)
C16 Fe1 C15 C14 -130.5(6)
C5 Fe1 C15 C14 47.0(6)
C12 Fe1 C15 C14 -68.2(4)
C1 Fe1 C15 C14 -152.1(5)
C17A C12A C13A C14A 27.2(10)
Fe2 C12A C13A C14A -56.2(6)
C17A C12A C13A Fe2 83.4(6)
C4A Fe2 C13A C12A 149.9(4)
C15A Fe2 C13A C12A -98.3(5)
C2A Fe2 C13A C12A 32.9(10)
C3A Fe2 C13A C12A 170.6(7)
C14A Fe2 C13A C12A -130.2(6)
C5A Fe2 C13A C12A 116.7(5)
C16A Fe2 C13A C12A -59.5(5)
C1A Fe2 C13A C12A 51.2(5)
C4A Fe2 C13A C14A -79.9(5)
C15A Fe2 C13A C14A 31.8(4)
C2A Fe2 C13A C14A 163.1(7)
C3A Fe2 C13A C14A -59.3(9)
C5A Fe2 C13A C14A -113.1(4)
C12A Fe2 C13A C14A 130.2(6)
C16A Fe2 C13A C14A 70.7(4)
C1A Fe2 C13A C14A -178.6(4)
C16 C15 C14 C13 -4.3(10)
Fe1 C15 C14 C13 52.4(6)
C16 C15 C14 Si2 175.2(5)
Fe1 C15 C14 Si2 -128.1(5)
C16 C15 C14 Fe1 -56.7(6)
C22 Si2 C14 C13 71.1(7)
C20 Si2 C14 C13 -166.6(6)
C21 Si2 C14 C13 -42.4(7)
C22 Si2 C14 C15 -108.5(6)
C20 Si2 C14 C15 13.9(7)
C21 Si2 C14 C15 138.1(6)
C22 Si2 C14 Fe1 162.3(5)
C20 Si2 C14 Fe1 -75.3(6)
C21 Si2 C14 Fe1 48.9(6)
C15 Fe1 C14 C13 -130.5(6)
C2 Fe1 C14 C13 -161.3(8)
C4 Fe1 C14 C13 119.4(4)
C3 Fe1 C14 C13 157.5(4)
C16 Fe1 C14 C13 -100.0(4)
C5 Fe1 C14 C13 77.9(4)
C12 Fe1 C14 C13 -28.5(4)
C1 Fe1 C14 C13 7.0(10)
C2 Fe1 C14 C15 -30.8(10)
C13 Fe1 C14 C15 130.5(6)
C4 Fe1 C14 C15 -110.1(4)
C3 Fe1 C14 C15 -72.0(5)
C16 Fe1 C14 C15 30.5(4)
C5 Fe1 C14 C15 -151.6(4)
C12 Fe1 C14 C15 102.0(4)
C1 Fe1 C14 C15 137.5(7)
C15 Fe1 C14 Si2 114.1(7)
C2 Fe1 C14 Si2 83.3(10)
C13 Fe1 C14 Si2 -115.4(7)
C4 Fe1 C14 Si2 4.0(6)
C3 Fe1 C14 Si2 42.1(7)
C16 Fe1 C14 Si2 144.6(6)
C5 Fe1 C14 Si2 -37.5(6)
C12 Fe1 C14 Si2 -143.9(6)
C1 Fe1 C14 Si2 -108.4(8)
C12A C13A C14A C15A 4.9(10)
Fe2 C13A C14A C15A -52.6(6)
C12A C13A C14A Si2A -174.7(5)
Fe2 C13A C14A Si2A 127.9(5)
C12A C13A C14A Fe2 57.5(6)
C22A Si2A C14A C15A 137.3(7)
C20A Si2A C14A C15A 15.2(8)
C21A Si2A C14A C15A -101.4(7)
C22A Si2A C14A C13A -43.2(6)
C20A Si2A C14A C13A -165.3(5)
C21A Si2A C14A C13A 78.1(6)
C22A Si2A C14A Fe2 41.1(6)
C20A Si2A C14A Fe2 -81.0(6)
C21A Si2A C14A Fe2 162.4(5)
C13A Fe2 C14A C15A 128.8(6)
C4A Fe2 C14A C15A -114.3(4)
C2A Fe2 C14A C15A -33.9(9)
C3A Fe2 C14A C15A -74.0(5)
C5A Fe2 C14A C15A -155.2(4)
C12A Fe2 C14A C15A 98.0(4)
C16A Fe2 C14A C15A 29.6(4)
C1A Fe2 C14A C15A 132.7(9)
C4A Fe2 C14A C13A 117.0(4)
C15A Fe2 C14A C13A -128.8(6)
C2A Fe2 C14A C13A -162.6(7)
C3A Fe2 C14A C13A 157.2(4)
C5A Fe2 C14A C13A 76.1(4)
C12A Fe2 C14A C13A -30.8(4)
C16A Fe2 C14A C13A -99.2(4)
C1A Fe2 C14A C13A 3.9(12)
C13A Fe2 C14A Si2A -107.9(7)
C4A Fe2 C14A Si2A 9.1(6)
C15A Fe2 C14A Si2A 123.4(7)
C2A Fe2 C14A Si2A 89.5(9)
C3A Fe2 C14A Si2A 49.3(6)
C5A Fe2 C14A Si2A -31.8(6)
C12A Fe2 C14A Si2A -138.7(6)
C16A Fe2 C14A Si2A 152.9(6)
C1A Fe2 C14A Si2A -104.0(10)
C15 C14 C13 C12 4.2(11)
Si2 C14 C13 C12 -175.3(6)
Fe1 C14 C13 C12 56.0(7)
C15 C14 C13 Fe1 -51.8(6)
Si2 C14 C13 Fe1 128.7(5)
C15 Fe1 C13 C12 -101.4(5)
C2 Fe1 C13 C12 30.7(10)
C4 Fe1 C13 C12 149.9(4)
C14 Fe1 C13 C12 -133.0(6)
C3 Fe1 C13 C12 169.3(7)
C16 Fe1 C13 C12 -62.3(5)
C5 Fe1 C13 C12 115.9(4)
C1 Fe1 C13 C12 49.7(5)
C15 Fe1 C13 C14 31.6(4)
C2 Fe1 C13 C14 163.7(7)
C4 Fe1 C13 C14 -77.1(5)
C3 Fe1 C13 C14 -57.6(10)
C16 Fe1 C13 C14 70.7(4)
C5 Fe1 C13 C14 -111.1(4)
C12 Fe1 C13 C14 133.0(6)
C1 Fe1 C13 C14 -177.3(4)
C13A C14A C15A C16A -4.2(10)
Si2A C14A C15A C16A 175.3(6)
Fe2 C14A C15A C16A -56.0(7)
C13A C14A C15A Fe2 51.8(5)
Si2A C14A C15A Fe2 -128.7(6)
C13A Fe2 C15A C16A 99.2(5)
C4A Fe2 C15A C16A -146.6(5)
C2A Fe2 C15A C16A -61.7(5)
C3A Fe2 C15A C16A -103.6(5)
C14A Fe2 C15A C16A 132.1(7)
C5A Fe2 C15A C16A 174.0(5)
C12A Fe2 C15A C16A 59.5(5)
C1A Fe2 C15A C16A -21.6(8)
C13A Fe2 C15A C14A -32.9(4)
C4A Fe2 C15A C14A 81.4(5)
C2A Fe2 C15A C14A 166.3(4)
C3A Fe2 C15A C14A 124.4(4)
C5A Fe2 C15A C14A 41.9(6)
C12A Fe2 C15A C14A -72.5(4)
C16A Fe2 C15A C14A -132.1(7)
C1A Fe2 C15A C14A -153.6(5)
C14 C13 C12 C17 27.7(11)
Fe1 C13 C12 C17 82.0(6)
C14 C13 C12 Fe1 -54.4(7)
C15 Fe1 C12 C13 70.1(5)
C2 Fe1 C12 C13 -166.8(4)
C4 Fe1 C12 C13 -57.5(8)
C14 Fe1 C12 C13 29.8(5)
C3 Fe1 C12 C13 -166.8(8)
C16 Fe1 C12 C13 107.7(5)
C5 Fe1 C12 C13 -73.3(5)
C1 Fe1 C12 C13 -138.9(5)
C15 Fe1 C12 C17 -49.7(5)
C2 Fe1 C12 C17 73.4(5)
C13 Fe1 C12 C17 -119.8(7)
C4 Fe1 C12 C17 -177.3(6)
C14 Fe1 C12 C17 -90.0(5)
C3 Fe1 C12 C17 73.4(10)
C16 Fe1 C12 C17 -12.1(5)
C5 Fe1 C12 C17 166.9(5)
C1 Fe1 C12 C17 101.3(5)
C14A C15A C16A C17A -28.5(11)
Fe2 C15A C16A C17A -83.4(7)
C14A C15A C16A Fe2 55.0(6)
C13A Fe2 C16A C15A -71.7(5)
C4A Fe2 C16A C15A 59.4(8)
C2A Fe2 C16A C15A 130.4(5)
C3A Fe2 C16A C15A 90.5(5)
C14A Fe2 C16A C15A -30.3(4)
C5A Fe2 C16A C15A -128(4)
C12A Fe2 C16A C15A -109.2(5)
C1A Fe2 C16A C15A 168.4(4)
C13A Fe2 C16A C17A 49.7(6)
C4A Fe2 C16A C17A -179.2(6)
C15A Fe2 C16A C17A 121.4(8)
C2A Fe2 C16A C17A -108.1(6)
C3A Fe2 C16A C17A -148.0(5)
C14A Fe2 C16A C17A 91.1(6)
C5A Fe2 C16A C17A -7(5)
C12A Fe2 C16A C17A 12.2(5)
C1A Fe2 C16A C17A -70.2(6)
C15 C16 C17 C12 51.0(9)
Fe1 C16 C17 C12 -16.0(6)
C15 C16 C17 C18 169.3(6)
Fe1 C16 C17 C18 102.3(6)
C15 C16 C17 C19 -68.0(8)
Fe1 C16 C17 C19 -135.0(5)
C13 C12 C17 C16 -51.1(9)
Fe1 C12 C17 C16 15.8(6)
C13 C12 C17 C18 -168.7(7)
Fe1 C12 C17 C18 -101.8(6)
C13 C12 C17 C19 69.6(9)
Fe1 C12 C17 C19 136.6(6)
C13A C12A C17A C16A -50.6(9)
Fe2 C12A C17A C16A 16.1(7)
C13A C12A C17A C18A -167.7(7)
Fe2 C12A C17A C18A -100.9(6)
C13A C12A C17A C19A 68.4(8)
Fe2 C12A C17A C19A 135.2(5)
C15A C16A C17A C12A 51.5(9)
Fe2 C16A C17A C12A -16.1(7)
C15A C16A C17A C18A 169.1(7)
Fe2 C16A C17A C18A 101.5(6)
C15A C16A C17A C19A -66.9(9)
Fe2 C16A C17A C19A -134.5(6)
